data_2004702
loop_
_publ_author_name
'Hartl, H.'
'Hubert, V.'

_publ_section_title
;
 Octacaesium Decatungstosilicate Nonahydrate
;
_journal_issue 4
_journal_name_full 'Acta Crystallographica Section C'
_journal_page_first 757
_journal_page_last 759
_journal_paper_doi 10.1107/S0108270195014284
_journal_volume 52
_journal_year 1996
_chemical_formula_iupac 'Cs8 [Si W10 O36] , 9H2 O'
_chemical_formula_moiety 'Cs8 H18 O43 Si1 W10'
_chemical_formula_structural 'Cs8 [Si W10 O34], 9H2 O'
_chemical_formula_sum 'Cs8 H18 O43 Si W10'
_chemical_formula_weight 3667.9
_chemical_name_systematic 'octacaesium decatungstosilicate nonahydrate'
_space_group_IT_number 18
_symmetry_cell_setting orthorhombic
_symmetry_space_group_name_Hall 'P 2 2ab'
_symmetry_space_group_name_H-M 'P 21 21 2'
_audit_creation_method from_xtal_archive_file_using_CIFIO
_cell_angle_alpha 90
_cell_angle_beta 90
_cell_angle_gamma 90
_cell_formula_units_Z 2
_cell_length_a 12.552(3)
_cell_length_b 19.180(3)
_cell_length_c 9.997(2)
_cell_measurement_reflns_used 20
_cell_measurement_temperature 293
_cell_measurement_theta_max 18
_cell_measurement_theta_min 10
_cell_volume 2406.8(8)
_computing_cell_refinement 'CAD-4 Software'
_computing_data_collection 'CAD-4 Software (Enraf-Nonius, 1989)'
_computing_data_reduction 'ADDREF SORTRF Xtal3.2 (Hall, Flack & Stewart, 1992)'
_computing_molecular_graphics ' ORTEPII (Jphnson, 1977); SCHAKAL88 (Keller, 1988); ATOMS (Dowty, 1991)'
_computing_publication_material 'BONDLA CIFIO Xtal3.2'
_computing_structure_refinement 'CRYLSQ Xtal3.2'
_computing_structure_solution
;
SHELXS86 (Sheldrick, 1985); Xtal3.2
;
_diffrn_ambient_temperature 293
_diffrn_measurement_device 'Enraf-Nonius CAD-4'
_diffrn_measurement_method \w/2\q
_diffrn_radiation_monochromator graphite
_diffrn_radiation_source 'X-ray tube'
_diffrn_radiation_type MoK\a
_diffrn_radiation_wavelength .7107
_diffrn_reflns_av_R_equivalents .048
_diffrn_reflns_av_sigmaI/netI .057
_diffrn_reflns_limit_h_max 16
_diffrn_reflns_limit_h_min -12
_diffrn_reflns_limit_k_max 24
_diffrn_reflns_limit_k_min -18
_diffrn_reflns_limit_l_max 12
_diffrn_reflns_limit_l_min -12
_diffrn_reflns_number 7190
_diffrn_reflns_theta_max 27.43
_diffrn_reflns_theta_min 2.04
_diffrn_standards_decay_% 2.5
_diffrn_standards_interval_time 60
_diffrn_standards_number 3
_exptl_absorpt_coefficient_mu 31.389
_exptl_absorpt_correction_T_max 0.0342
_exptl_absorpt_correction_T_min 0.0158
_exptl_absorpt_correction_type 'numerical (Xtal3.2; Hall, Flack & Stewart, 1992)'
_exptl_crystal_colour colourless
_exptl_crystal_density_diffrn 4.999
_exptl_crystal_description spherical
_exptl_crystal_F_000 3058
_exptl_crystal_size_max 0.45
_exptl_crystal_size_mid 0.45
_exptl_crystal_size_min 0.45
_refine_diff_density_max '5.946 near Cs and W'
_refine_diff_density_min '-3.979 near Cs and W'
_refine_ls_abs_structure_Flack 0
_refine_ls_extinction_method 'no effect'
_refine_ls_goodness_of_fit_all 4.142
_refine_ls_goodness_of_fit_obs 4.232
_refine_ls_hydrogen_treatment 'H atoms not located'
_refine_ls_matrix_type full
_refine_ls_number_constraints 0
_refine_ls_number_parameters 175
_refine_ls_number_reflns 2952
_refine_ls_number_restraints 0
_refine_ls_R_factor_all 0.073
_refine_ls_R_factor_obs 0.07
_refine_ls_shift/esd_max 0.45
_refine_ls_shift/esd_mean 0.044
_refine_ls_structure_factor_coef F
_refine_ls_weighting_scheme sigma
_refine_ls_wR_factor_all 0.07
_refine_ls_wR_factor_obs 0.07
_reflns_number_observed 2952
_reflns_number_total 3082
_reflns_observed_criterion refl_observed_if_I_>2.0_sigma(I)
_cod_data_source_file br1104.cif
_cod_data_source_block hubert
_cod_original_formula_sum 'Cs8 H18 O43 Si1 W10'
_cod_database_code 2004702

loop_
_symmetry_equiv_pos_as_xyz
+x,+y,+z
-x,-y,+z
1/2+x,1/2-y,-z
1/2-x,1/2+y,-z

loop_
_atom_site_aniso_label
_atom_site_aniso_U_11
_atom_site_aniso_U_22
_atom_site_aniso_U_33
_atom_site_aniso_U_12
_atom_site_aniso_U_13
_atom_site_aniso_U_23
W1 .0251(8) .0239(8) .0225(8) .0006(7) .0015(8) -.0018(8)
W2 .0224(7) .0260(8) .0227(8) -.0033(7) -.0015(8) .0000(8)
W3 .0253(8) .0291(9) .0231(8) .0049(8) -.0036(7) .0020(8)
W4 .0225(8) .0290(10) .0272(9) .0039(8) -.0018(8) .0011(8)
W5 .0321(9) .0255(8) .0226(9) .0036(8) .0001(8) .0027(9)
Cs1 .093(3) .101(4) .084(4) -.017(3) -.015(3) .005(3)
Cs2 .079(3) .055(3) .030(2) -.031(3) 0 0
Cs3 .059(2) .059(2) .037(2) .003(2) -.001(2) .001(2)
Cs4 .045(3) .066(3) .069(4) -.005(3) 0 0
Cs5 .045(2) .040(2) .040(2) .011(2) -.001(2) -.004(2)

loop_
_atom_site_label
_atom_site_fract_x
_atom_site_fract_y
_atom_site_fract_z
_atom_site_U_iso_or_equiv
_atom_site_thermal_displace_type
W1 .57790(10) .37995(8) .9281(2) .0238 Uani
W2 .30970(10) .45765(9) .9291(2) .0237 Uani
W3 .78940(10) .10114(9) .7093(2) .0258 Uani
W4 .75960(10) .42341(9) 1.1533(2) .0263 Uani
W5 .52640(10) .32906(9) 1.2901(2) .0267 Uani
Cs1 .3547(4) .1370(3) 1.2716(5) .093 Uani
Cs2 .5 .5 .5789(5) .055 Uani
Cs3 .3485(3) .2843(2) .6666(3) .052 Uani
Cs4 1 .5 1.3737(6) .060 Uani
Cs5 .5750(2) .1775(2) .9907(3) .042 Uani
Si .5 .5 1.173(2) .025(4) Uiso
O1 .596(2) .311(2) .810(4) .049(9) Uiso
O2 .442(2) .420(2) .881(3) .038(8) Uiso
O3 .649(2) .4580(10) .838(3) .029(6) Uiso
O4 .717(2) .3580(10) 1.013(3) .034(8) Uiso
O5 .527(2) .3370(10) 1.072(3) .030(7) Uiso
O6 .605(2) .4700(10) 1.076(3) .025(6) Uiso
O7 .230(2) .4150(10) .828(3) .037(8) Uiso
O8 .810(3) .095(2) .934(4) .060(10) Uiso
O9 .198(2) .5130(10) 1.009(3) .027(6) Uiso
O10 .666(2) .1400(10) .718(3) .025(6) Uiso
O11 .308(3) .417(2) .465(3) .060(10) Uiso
O12 .754(2) .500(2) 1.262(3) .038(7) Uiso
O13 .453(2) .4300(10) .266(3) .025(7) Uiso
O14 .375(2) .3150(10) 1.276(3) .020(6) Uiso
O15 .382(2) .1110(10) .800(3) .029(7) Uiso
O16 .660(2) .3720(10) 1.268(3) .025(6) Uiso
O17 .561(3) .248(2) 1.279(4) .060(10) Uiso
O18 .520(3) .341(2) .456(4) .060(10) Uiso
O1W .267(2) .0570(10) 1.443(3) .037(7) Uiso
O2W .365(4) .245(3) .986(5) .090(10) Uiso
O3W .214(4) .225(2) .428(4) .090(10) Uiso
O4W .485(3) .171(2) .519(4) .070(10) Uiso
O5W .5 0 1.094(6) .07(2) Uiso

loop_
_atom_type_symbol
_atom_type_scat_dispersion_real
_atom_type_scat_dispersion_imag
_atom_type_scat_source
W -1.421 6.872 'Int. Tables Vol IV Tables 2.2B and 2.3.1'
Cs -.644 2.119 'Int. Tables Vol IV Tables 2.2B and 2.3.1'
Si .072 .071 'Int. Tables Vol IV Tables 2.2B and 2.3.1'
O .008 .006 'Int. Tables Vol IV Tables 2.2B and 2.3.1'

loop_
_geom_angle_atom_site_label_1
_geom_angle_atom_site_label_2
_geom_angle_atom_site_label_3
_geom_angle_site_symmetry_1
_geom_angle_site_symmetry_2
_geom_angle_site_symmetry_3
_geom_angle
O1 W1 O2 . . . 104.0(10)
O1 W1 O3 . . . 102.0(10)
O1 W1 O4 . . . 91.0(10)
O1 W1 O5 . . . 104.0(10)
O1 W1 O6 . . . 164.0(10)
O2 W1 O3 . . . 89.0(10)
O2 W1 O4 . . . 165.0(10)
O2 W1 O5 . . . 94.0(10)
O2 W1 O6 . . . 89.0(10)
O3 W1 O4 . . . 88.0(10)
O3 W1 O5 . . . 153.0(10)
O3 W1 O6 . . . 70.0(10)
O4 W1 O5 . . . 83.0(10)
O4 W1 O6 . . . 76.0(10)
O5 W1 O6 . . . 83.0(10)
O2 W2 O9 . . . 164.0(10)
O2 W2 O7 . . . 101.0(10)
O2 W2 O8 . . 3_457 89(2)
O2 W2 O3 . . 2_665 88.0(10)
O2 W2 O6 . . 2_665 89.0(10)
O9 W2 O7 . . . 95.0(10)
O9 W2 O8 . . 3_457 90.0(10)
O9 W2 O3 . . 2_665 86.0(10)
O9 W2 O6 . . 2_665 75.0(10)
O7 W2 O8 . . 3_457 101(2)
O7 W2 O3 . . 2_665 107.0(10)
O7 W2 O6 . . 2_665 170.0(10)
O8 W2 O3 3_457 . 2_665 152.0(10)
O8 W2 O6 3_457 . 2_665 81.0(10)
O3 W2 O6 2_665 . 2_665 71.0(10)
O8 W3 O10 3_557 3_557 3_557 94.0(10)
O8 W3 O11 3_557 3_557 1_656 160.0(10)
O8 W3 O13 3_557 3_557 1_656 77.0(10)
O8 W3 O12 3_557 3_557 2_765 81.0(10)
O8 W3 O14 3_557 3_557 1_655 84.0(10)
O10 W3 O11 3_557 3_557 1_656 104.0(10)
O10 W3 O13 3_557 3_557 1_656 167.0(10)
O10 W3 O12 3_557 3_557 2_765 100.0(10)
O10 W3 O14 3_557 3_557 1_655 98.0(10)
O11 W3 O13 1_656 3_557 1_656 86.0(10)
O11 W3 O12 1_656 3_557 2_765 89.0(10)
O11 W3 O14 1_656 3_557 1_655 99.0(10)
O13 W3 O12 1_656 3_557 2_765 89.0(10)
O13 W3 O14 1_656 3_557 1_655 72.0(10)
O12 W3 O14 2_765 3_557 1_655 158.0(10)
O4 W4 O6 . . . 77.0(10)
O4 W4 O12 . . . 159.0(10)
O4 W4 O15 . . 3_557 101.0(10)
O4 W4 O16 . . . 85.0(10)
O4 W4 O9 . . 2_665 87.0(10)
O6 W4 O12 . . . 82.0(10)
O6 W4 O15 . . 3_557 175.0(10)
O6 W4 O16 . . . 81.0(10)
O6 W4 O9 . . 2_665 75.0(10)
O12 W4 O15 . . 3_557 100.0(10)
O12 W4 O16 . . . 92.0(10)
O12 W4 O9 . . 2_665 87.0(10)
O15 W4 O16 3_557 . . 103.0(10)
O15 W4 O9 3_557 . 2_665 101.0(10)
O16 W4 O9 . . 2_665 156.0(10)
O5 W5 O16 . . . 82.0(10)
O5 W5 O13 . . 1_556 80.0(10)
O5 W5 O18 . . 1_556 168(2)
O5 W5 O14 . . . 86.0(10)
O5 W5 O17 . . . 90(2)
O16 W5 O13 . . 1_556 88.0(10)
O16 W5 O18 . . 1_556 96(2)
O16 W5 O14 . . . 159.0(10)
O16 W5 O17 . . . 100.0(10)
O13 W5 O18 1_556 . 1_556 88(2)
O13 W5 O14 1_556 . . 73.0(10)
O13 W5 O17 1_556 . . 166.0(10)
O18 W5 O14 1_556 . . 92(2)
O18 W5 O17 1_556 . . 102(2)
O14 W5 O17 . . . 97.0(10)
Cs5 Cs1 O1 3_557 3_557 . 114.9(6)
Cs5 Cs1 O3 3_557 3_557 . 114.1(5)
Cs5 Cs1 O4 3_557 3_557 . 75.8(5)
Cs5 Cs1 O14 3_557 3_557 3_557 76.4(4)
Cs5 Cs1 O17 3_557 3_557 3_557 50.2(7)
Cs5 Cs1 O1W 3_557 3_557 3_557 151.9(7)
Cs5 Cs1 O3W 3_557 3_557 3_556 133.2(9)
Cs5 Cs1 O4W 3_557 3_557 3_556 99.0(8)
O1 Cs1 O3 . 3_557 . 50.2(7)
O1 Cs1 O4 . 3_557 . 46.1(8)
O1 Cs1 O14 . 3_557 3_557 77.9(7)
O1 Cs1 O17 . 3_557 3_557 123.0(8)
O1 Cs1 O1W . 3_557 3_557 86.0(9)
O1 Cs1 O3W . 3_557 3_556 53.0(10)
O1 Cs1 O4W . 3_557 3_556 129.0(10)
O3 Cs1 O4 . 3_557 . 48.4(7)
O3 Cs1 O14 . 3_557 3_557 127.2(6)
O3 Cs1 O17 . 3_557 3_557 161.6(8)
O3 Cs1 O1W . 3_557 3_557 63.9(8)
O3 Cs1 O3W . 3_557 3_556 91.0(10)
O3 Cs1 O4W . 3_557 3_556 143.1(9)
O4 Cs1 O14 . 3_557 3_557 91.0(7)
O4 Cs1 O17 . 3_557 3_557 113.6(8)
O4 Cs1 O1W . 3_557 3_557 111.7(8)
O4 Cs1 O3W . 3_557 3_556 97.0(10)
O4 Cs1 O4W . 3_557 3_556 165.6(9)
O14 Cs1 O17 3_557 3_557 3_557 46.4(7)
O14 Cs1 O1W 3_557 3_557 3_557 128.7(8)
O14 Cs1 O3W 3_557 3_557 3_556 57.0(10)
O14 Cs1 O4W 3_557 3_557 3_556 74.6(9)
O17 Cs1 O1W 3_557 3_557 3_557 134.4(9)
O17 Cs1 O3W 3_557 3_557 3_556 95.0(10)
O17 Cs1 O4W 3_557 3_557 3_556 55.0(10)
O1W Cs1 O3W 3_557 3_557 3_556 74.0(10)
O1W Cs1 O4W 3_557 3_557 3_556 79.0(10)
O3W Cs1 O4W 3_556 3_557 3_556 76.0(10)
O2 Cs2 O3 . . . 47.6(7)
O2 Cs2 O11 . . . 86.0(8)
O2 Cs2 O13 . . . 125.6(7)
O2 Cs2 O18 . . . 86.1(8)
O2 Cs2 O2 . . 2_665 58.7(7)
O2 Cs2 O3 . . 2_665 45.9(7)
O2 Cs2 O11 . . 2_665 135.3(8)
O2 Cs2 O13 . . 2_665 175.7(7)
O2 Cs2 O18 . . 2_665 135.9(8)
O3 Cs2 O11 . . . 127.1(8)
O3 Cs2 O13 . . . 135.5(6)
O3 Cs2 O18 . . . 91.4(8)
O3 Cs2 O2 . . 2_665 45.9(7)
O3 Cs2 O3 . . 2_665 76.4(7)
O3 Cs2 O11 . . 2_665 88.5(8)
O3 Cs2 O13 . . 2_665 135.3(6)
O3 Cs2 O18 . . 2_665 124.2(8)
O11 Cs2 O13 . . . 48.4(8)
O11 Cs2 O18 . . . 56.4(9)
O11 Cs2 O2 . . 2_665 135.3(8)
O11 Cs2 O3 . . 2_665 88.5(8)
O11 Cs2 O11 . . 2_665 136.9(9)
O11 Cs2 O13 . . 2_665 89.9(8)
O11 Cs2 O18 . . 2_665 106.3(9)
O13 Cs2 O18 . . . 46.8(8)
O13 Cs2 O2 . . 2_665 175.7(7)
O13 Cs2 O3 . . 2_665 135.3(6)
O13 Cs2 O11 . . 2_665 89.9(8)
O13 Cs2 O13 . . 2_665 50.2(6)
O13 Cs2 O18 . . 2_665 90.6(8)
O18 Cs2 O2 . . 2_665 135.9(8)
O18 Cs2 O3 . . 2_665 124.2(8)
O18 Cs2 O11 . . 2_665 106.3(9)
O18 Cs2 O13 . . 2_665 90.6(8)
O18 Cs2 O18 . . 2_665 136.2(9)
O2 Cs2 O3 2_665 . 2_665 47.6(7)
O2 Cs2 O11 2_665 . 2_665 86.0(8)
O2 Cs2 O13 2_665 . 2_665 125.6(7)
O2 Cs2 O18 2_665 . 2_665 86.1(8)
O3 Cs2 O11 2_665 . 2_665 127.1(8)
O3 Cs2 O13 2_665 . 2_665 135.5(6)
O3 Cs2 O18 2_665 . 2_665 91.4(8)
O11 Cs2 O13 2_665 . 2_665 48.4(8)
O11 Cs2 O18 2_665 . 2_665 56.4(9)
O13 Cs2 O18 2_665 . 2_665 46.8(8)
O1 Cs3 O11 . . . 106.1(8)
O1 Cs3 O18 . . . 67.7(9)
O1 Cs3 O7 . . . 95.0(7)
O1 Cs3 O3W . . . 149.0(10)
O1 Cs3 O4W . . . 78.9(9)
O1 Cs3 O2W . . . 65.0(10)
O11 Cs3 O18 . . . 55.8(9)
O11 Cs3 O7 . . . 69.3(8)
O11 Cs3 O3W . . . 74.0(10)
O11 Cs3 O4W . . . 109.4(9)
O11 Cs3 O2W . . . 142.0(10)
O18 Cs3 O7 . . . 111.5(9)
O18 Cs3 O3W . . . 89.0(10)
O18 Cs3 O4W . . . 64.0(10)
O18 Cs3 O2W . . . 132.0(10)
O7 Cs3 O3W . . . 113.7(9)
O7 Cs3 O4W . . . 173.2(9)
O7 Cs3 O2W . . . 74.0(10)
O3W Cs3 O4W . . . 72.0(10)
O3W Cs3 O2W . . . 134.0(10)
O4W Cs3 O2W . . . 105.0(10)
O12 Cs4 O15 . . 3_557 50.4(7)
O12 Cs4 O4W . . 3_557 93.1(9)
O12 Cs4 O12 . . 2_765 140.1(7)
O12 Cs4 O15 . . 4_657 104.9(7)
O12 Cs4 O4W . . 4_657 99.0(9)
O15 Cs4 O4W 3_557 . 3_557 60.0(8)
O15 Cs4 O12 3_557 . 2_765 104.9(7)
O15 Cs4 O15 3_557 . 4_657 112.3(8)
O15 Cs4 O4W 3_557 . 4_657 147.6(8)
O4W Cs4 O12 3_557 . 2_765 99.0(9)
O4W Cs4 O15 3_557 . 4_657 147.6(8)
O4W Cs4 O4W 3_557 . 4_657 144.1(9)
O12 Cs4 O15 2_765 . 4_657 50.4(7)
O12 Cs4 O4W 2_765 . 4_657 93.1(9)
O15 Cs4 O4W 4_657 . 4_657 60.0(8)
Cs1 Cs5 O7 3_557 3_557 1_655 85.2(5)
Cs1 Cs5 O8 3_557 3_557 3_557 128.7(6)
Cs1 Cs5 O10 3_557 3_557 3_557 147.1(5)
Cs1 Cs5 O15 3_557 3_557 3_557 79.9(5)
Cs1 Cs5 O17 3_557 3_557 3_557 54.0(6)
Cs1 Cs5 O2W 3_557 3_557 3_557 59.0(10)
Cs1 Cs5 O1 3_557 3_557 3_557 128.0(6)
Cs1 Cs5 O5 3_557 3_557 3_557 82.9(5)
O7 Cs5 O8 1_655 3_557 3_557 46.1(8)
O7 Cs5 O10 1_655 3_557 3_557 98.6(7)
O7 Cs5 O15 1_655 3_557 3_557 123.6(7)
O7 Cs5 O17 1_655 3_557 3_557 75.8(8)
O7 Cs5 O2W 1_655 3_557 3_557 143.0(10)
O7 Cs5 O1 1_655 3_557 3_557 136.5(8)
O7 Cs5 O5 1_655 3_557 3_557 119.9(7)
O8 Cs5 O10 3_557 3_557 3_557 54.3(8)
O8 Cs5 O15 3_557 3_557 3_557 111.0(8)
O8 Cs5 O17 3_557 3_557 3_557 113.3(9)
O8 Cs5 O2W 3_557 3_557 3_557 169.0(10)
O8 Cs5 O1 3_557 3_557 3_557 102.2(8)
O8 Cs5 O5 3_557 3_557 3_557 130.4(8)
O10 Cs5 O15 3_557 3_557 3_557 70.8(7)
O10 Cs5 O17 3_557 3_557 3_557 158.6(8)
O10 Cs5 O2W 3_557 3_557 3_557 115.0(10)
O10 Cs5 O1 3_557 3_557 3_557 69.3(8)
O10 Cs5 O5 3_557 3_557 3_557 121.4(7)
O15 Cs5 O17 3_557 3_557 3_557 129.7(8)
O15 Cs5 O2W 3_557 3_557 3_557 61.0(10)
O15 Cs5 O1 3_557 3_557 3_557 92.7(8)
O15 Cs5 O5 3_557 3_557 3_557 111.8(7)
O17 Cs5 O2W 3_557 3_557 3_557 77.0(10)
O17 Cs5 O1 3_557 3_557 3_557 100.2(9)
O17 Cs5 O5 3_557 3_557 3_557 50.1(8)
O2W Cs5 O1 3_557 3_557 3_557 73.0(10)
O2W Cs5 O5 3_557 3_557 3_557 54.0(10)
O1 Cs5 O5 3_557 3_557 3_557 52.2(8)
O6 Si O13 . . 1_556 107.0(10)
O6 Si O6 . . 2_665 112(2)
O6 Si O13 . . 2_666 107.0(10)
O13 Si O6 1_556 . 2_665 107.0(10)
O13 Si O13 1_556 . 2_666 115(2)
O6 Si O13 2_665 . 2_666 107.0(10)
W1 O1 Cs1 . . 3_557 94.0(10)
W1 O1 Cs3 . . . 106.0(10)
W1 O1 Cs5 . . . 102.0(10)
Cs1 O1 Cs3 3_557 . . 141.0(10)
Cs1 O1 Cs5 3_557 . . 116.4(9)
Cs3 O1 Cs5 . . . 92.3(8)
W1 O2 W2 . . . 151(2)
W1 O2 Cs2 . . . 102.0(10)
W2 O2 Cs2 . . . 104.0(10)
W1 O3 Cs1 . . 3_557 95.0(10)
W1 O3 Cs2 . . . 107.0(10)
W1 O3 W2 . . 2_665 123.0(10)
Cs1 O3 Cs2 3_557 . . 108.3(8)
Cs1 O3 W2 3_557 . 2_665 114.0(10)
Cs2 O3 W2 . . 2_665 109.0(10)
W1 O4 W4 . . . 114.0(10)
W1 O4 Cs1 . . 3_557 95.0(10)
W4 O4 Cs1 . . 3_557 117.0(10)
W1 O5 W5 . . . 147(2)
W1 O5 Cs5 . . . 100.0(10)
W5 O5 Cs5 . . . 101.0(10)
W1 O6 W4 . . . 92.9(9)
W1 O6 Si . . . 120.0(10)
W1 O6 W2 . . 2_665 96.0(10)
W4 O6 Si . . . 126(2)
W4 O6 W2 . . 2_665 93.4(9)
Si O6 W2 . . 2_665 121.0(10)
Cs5 O7 W2 3_557 1_655 1_655 107.0(10)
Cs5 O7 Cs3 3_557 1_655 1_655 97.4(8)
W2 O7 Cs3 1_655 1_655 1_655 114.0(10)
W3 O8 Cs5 3_557 3_557 3_557 93.0(10)
W3 O8 W2 3_557 3_557 1_655 146(2)
Cs5 O8 W2 3_557 3_557 1_655 98.0(10)
W2 O9 W4 . . 2_665 117.0(10)
W3 O10 Cs5 3_557 3_557 3_557 119.0(10)
Cs2 O11 Cs3 . . . 93.0(9)
Cs2 O11 W3 . . 3_456 124(2)
Cs3 O11 W3 . . 3_456 118.0(10)
W4 O12 Cs4 . . . 100.0(10)
W4 O12 W3 . . 4_657 149(2)
Cs4 O12 W3 . . 4_657 102.0(10)
Cs2 O13 W3 . . 3_456 99.6(9)
Cs2 O13 W5 . . 1_554 100.2(9)
Cs2 O13 Si . . 1_554 97.0(10)
W3 O13 W5 3_456 . 1_554 98.0(10)
W3 O13 Si 3_456 . 1_554 127.0(10)
W5 O13 Si 1_554 . 1_554 128.0(10)
Cs1 O14 W3 3_557 3_557 . 142.0(10)
Cs1 O14 W5 3_557 3_557 3_557 102.6(9)
W3 O14 W5 . 3_557 3_557 115.0(10)
W4 O15 Cs4 . 3_557 . 108.0(10)
W4 O15 Cs5 . 3_557 3_557 129.0(10)
Cs4 O15 Cs5 . 3_557 3_557 103.5(7)
W4 O16 W5 . . . 149(2)
Cs1 O17 Cs5 3_557 3_557 3_557 75.9(8)
Cs1 O17 W5 3_557 3_557 3_557 114(2)
Cs5 O17 W5 3_557 3_557 3_557 119(2)
Cs2 O18 Cs3 . . . 90.9(9)
Cs2 O18 W5 . . 1_554 120(2)
Cs3 O18 W5 . . 1_554 130(2)
Cs5 O2W Cs3 3_557 3_557 3_557 100.0(10)
Cs1 O3W Cs3 3_557 3_556 3_556 107.0(10)
Cs1 O4W Cs4 3_557 3_556 1_554 94.0(10)
Cs1 O4W Cs3 3_557 3_556 3_556 104.0(10)
Cs4 O4W Cs3 1_554 3_556 3_556 123.0(10)

loop_
_geom_bond_atom_site_label_1
_geom_bond_atom_site_label_2
_geom_bond_site_symmetry_1
_geom_bond_site_symmetry_2
_geom_bond_distance
_geom_bond_publ_flag
W1 O1 . . 1.78(3) yes
W1 O2 . . 1.93(3) yes
W1 O3 . . 1.96(3) yes
W1 O4 . . 1.98(3) yes
W1 O5 . . 1.78(3) yes
W1 O6 . . 2.30(3) yes
W2 O2 . . 1.87(3) yes
W2 O9 . . 1.94(3) yes
W2 O7 . . 1.64(3) yes
W2 O8 . 3_457 1.70(4) yes
W2 O3 . 2_665 1.93(3) yes
W2 O6 . 2_665 2.29(3) yes
W3 O8 . . 2.27(4) yes
W3 O10 . . 1.73(2) yes
W3 O11 3_557 1_656 1.79(3) yes
W3 O13 3_557 1_656 2.16(3) yes
W3 O12 3_557 2_765 2.04(3) yes
W3 O14 3_557 1_655 1.95(2) yes
W4 O4 . . 1.96(3) yes
W4 O6 . . 2.27(2) yes
W4 O12 . . 1.83(3) yes
W4 O15 . 3_557 1.73(3) yes
W4 O16 . . 1.96(3) yes
W4 O9 . 2_665 1.96(3) yes
W5 O5 . . 2.18(3) yes
W5 O16 . . 1.88(3) yes
W5 O13 . 1_556 2.15(3) yes
W5 O18 . 1_556 1.67(4) yes
W5 O14 . . 1.93(2) yes
W5 O17 . . 1.62(3) yes
Cs1 Cs5 . . 4.017(6) yes
Cs1 O1 3_557 . 3.49(3) yes
Cs1 O3 3_557 . 3.35(3) yes
Cs1 O4 3_557 . 3.33(3) yes
Cs1 O14 . . 3.42(2) yes
Cs1 O17 . . 3.35(3) yes
Cs1 O1W . . 2.55(3) yes
Cs1 O3W 3_557 3_556 2.90(4) yes
Cs1 O4W 3_557 3_556 3.04(4) yes
Cs2 O2 . . 3.47(3) yes
Cs2 O3 . . 3.29(3) yes
Cs2 O11 . . 3.11(4) yes
Cs2 O13 . . 3.45(3) yes
Cs2 O18 . . 3.31(4) yes
Cs2 O2 . 2_665 3.47(3) yes
Cs2 O3 . 2_665 3.29(3) yes
Cs2 O11 . 2_665 3.11(4) yes
Cs2 O13 . 2_665 3.45(3) yes
Cs2 O18 . 2_665 3.31(4) yes
Cs3 O1 . . 3.46(3) yes
Cs3 O11 . . 3.28(3) yes
Cs3 O18 . . 3.20(4) yes
Cs3 O7 . . 3.33(3) yes
Cs3 O3W . . 3.13(4) yes
Cs3 O4W . . 3.13(4) yes
Cs3 O2W . . 3.29(5) yes
Cs4 O12 . . 3.28(3) yes
Cs4 O15 . 3_557 3.12(3) yes
Cs4 O4W . 3_557 3.46(4) yes
Cs4 O12 . 2_765 3.28(3) yes
Cs4 O15 . 4_657 3.12(3) yes
Cs4 O4W . 4_657 3.46(4) yes
Cs5 O7 3_557 1_655 3.19(3) yes
Cs5 O8 . . 3.39(4) yes
Cs5 O10 . . 3.04(3) yes
Cs5 O15 . . 3.34(3) yes
Cs5 O17 . . 3.18(4) yes
Cs5 O2W . . 2.93(5) yes
Cs5 O1 . . 3.15(3) yes
Cs5 O5 . . 3.22(3) yes
Si O6 . . 1.73(3) yes
Si O13 . 1_556 1.74(3) yes
Si O6 . 2_665 1.73(3) yes
Si O13 . 2_666 1.74(3) yes
